data_4505974
loop_
_publ_author_name
'Cai, Song-Liang'
'Zheng, Sheng-Run'
'Wen, Zhen-Zhen'
'Fan, Jun'
'Zhang, Wei-Guang'

_publ_section_title
;
 Assembly of Chiral/Achiral Coordination Polymers Based on
 2-(Pyridine-3-yl)-1H-4,5-imidazoledicarboxylic Acid: Chirality Transfer
 between Chiral Two-Dimensional Networks Containing Helical Chains
;
_journal_issue 5
_journal_name_full 'Crystal Growth &amp; Design'
_journal_page_first 2355
_journal_paper_doi 10.1021/cg3000203
_journal_volume 12
_journal_year 2012
_chemical_formula_moiety 'C10 H7 Mn N3 O5'
_chemical_formula_sum 'C10 H7 Mn N3 O5'
_chemical_formula_weight 304.13
_chemical_name_systematic
; 
 ? 
;
_space_group_IT_number 19
_symmetry_cell_setting orthorhombic
_symmetry_space_group_name_Hall 'P 2ac 2ab'
_symmetry_space_group_name_H-M 'P 21 21 21'
_atom_sites_solution_hydrogens geom
_atom_sites_solution_primary direct
_atom_sites_solution_secondary difmap
_audit_creation_method SHELXL-97
_cell_angle_alpha 90.00
_cell_angle_beta 90.00
_cell_angle_gamma 90.00
_cell_formula_units_Z 4
_cell_length_a 6.690(3)
_cell_length_b 8.682(4)
_cell_length_c 17.825(8)
_cell_measurement_reflns_used 651
_cell_measurement_temperature 298(2)
_cell_measurement_theta_max 19.42
_cell_measurement_theta_min 3.35
_cell_volume 1035.3(8)
_computing_cell_refinement 'Bruker SMART'
_computing_data_collection 'Bruker SMART'
_computing_data_reduction 'Bruker SAINT'
_computing_molecular_graphics 'Bruker SHELXTL'
_computing_publication_material 'Bruker SHELXTL'
_computing_structure_refinement 'SHELXL-97 (Sheldrick, 1997)'
_computing_structure_solution 'SHELXS-97 (Sheldrick, 1990)'
_diffrn_ambient_temperature 298(2)
_diffrn_measured_fraction_theta_full 0.982
_diffrn_measured_fraction_theta_max 0.982
_diffrn_radiation_monochromator graphite
_diffrn_radiation_source 'fine-focus sealed tube'
_diffrn_radiation_type MoK\a
_diffrn_radiation_wavelength 0.71073
_diffrn_reflns_av_R_equivalents 0.0799
_diffrn_reflns_av_sigmaI/netI 0.1171
_diffrn_reflns_limit_h_max 6
_diffrn_reflns_limit_h_min -8
_diffrn_reflns_limit_k_max 11
_diffrn_reflns_limit_k_min -9
_diffrn_reflns_limit_l_max 23
_diffrn_reflns_limit_l_min -23
_diffrn_reflns_number 6320
_diffrn_reflns_theta_full 27.96
_diffrn_reflns_theta_max 27.96
_diffrn_reflns_theta_min 2.29
_exptl_absorpt_coefficient_mu 1.298
_exptl_absorpt_correction_T_max 0.8291
_exptl_absorpt_correction_T_min 0.7813
_exptl_absorpt_correction_type multi-scan
_exptl_absorpt_process_details 'Higashi, T. (1995)'
_exptl_crystal_colour pale-yellow
_exptl_crystal_density_diffrn 1.951
_exptl_crystal_density_method 'not measured'
_exptl_crystal_description block
_exptl_crystal_F_000 612
_exptl_crystal_size_max 0.20
_exptl_crystal_size_mid 0.18
_exptl_crystal_size_min 0.15
_refine_diff_density_max 0.492
_refine_diff_density_min -0.477
_refine_diff_density_rms 0.104
_refine_ls_abs_structure_details 'Flack H D (1983), Acta Cryst. A39, 876-881'
_refine_ls_abs_structure_Flack 0.04(3)
_refine_ls_extinction_method none
_refine_ls_goodness_of_fit_ref 1.008
_refine_ls_hydrogen_treatment constr
_refine_ls_matrix_type full
_refine_ls_number_parameters 172
_refine_ls_number_reflns 2399
_refine_ls_number_restraints 0
_refine_ls_restrained_S_all 1.008
_refine_ls_R_factor_all 0.0919
_refine_ls_R_factor_gt 0.0511
_refine_ls_shift/su_max 0.000
_refine_ls_shift/su_mean 0.000
_refine_ls_structure_factor_coef Fsqd
_refine_ls_weighting_details 'calc w=1/[\s^2^(Fo^2^)+(0.0100P)^2^+0.0000P] where P=(Fo^2^+2Fc^2^)/3'
_refine_ls_weighting_scheme calc
_refine_ls_wR_factor_gt 0.0668
_refine_ls_wR_factor_ref 0.0788
_reflns_number_gt 1573
_reflns_number_total 2399
_reflns_threshold_expression >2sigma(I)
_cod_data_source_file cg3000203_si_001.cif
_cod_data_source_block MnP
_cod_depositor_comments
;
The following automatic conversions were performed:

'_symmetry_cell_setting' value 'Orthorhombic' changed to
'orthorhombic' according to
/home/saulius/struct/CIF-dictionaries/cif_core.dic dictionary named
'cif_core.dic' version 2.4.1 from 2010-06-29.

Automatic conversion script
Id: cif_fix_values 1715 2011-07-08 13:25:40Z adriana 
;
_cod_original_cell_volume 1035.5(8)
_cod_database_code 4505974

loop_
_symmetry_equiv_pos_as_xyz
'x, y, z'
'-x+1/2, -y, z+1/2'
'-x, y+1/2, -z+1/2'
'x+1/2, -y+1/2, -z'

loop_
_atom_site_label
_atom_site_type_symbol
_atom_site_fract_x
_atom_site_fract_y
_atom_site_fract_z
_atom_site_U_iso_or_equiv
_atom_site_adp_type
_atom_site_occupancy
_atom_site_symmetry_multiplicity
_atom_site_calc_flag
_atom_site_refinement_flags
Mn1 Mn 1.26934(12) -0.10102(8) 0.18704(4) 0.02187(19) Uani 1 1 d .
O3 O 0.2711(6) 0.6617(3) 0.21850(16) 0.0279(8) Uani 1 1 d .
N2 N 0.7407(7) 0.4678(3) 0.19079(19) 0.0217(8) Uani 1 1 d .
N3 N 0.7645(7) 0.5531(3) 0.07606(18) 0.0220(9) Uani 1 1 d .
H3 H 0.8081 0.5656 0.0311 0.026 Uiso 1 1 calc R
O4 O 0.4209(5) 0.4772(4) 0.28434(18) 0.0291(9) Uani 1 1 d .
C2 C 0.5964(7) 0.6205(5) 0.1052(2) 0.0197(11) Uani 1 1 d .
O1 O 0.4669(6) 0.6771(4) -0.01281(19) 0.0378(11) Uani 1 1 d .
C6 C 1.0333(7) 0.3753(5) 0.1161(2) 0.0189(11) Uani 1 1 d .
N1 N 1.2320(7) 0.1502(4) 0.1425(2) 0.0274(10) Uani 1 1 d .
O1W O 0.9541(5) -0.1276(4) 0.16241(16) 0.0330(9) Uani 1 1 d .
H1WA H 0.8465 -0.0873 0.1804 0.040 Uiso 1 1 d R
H1WB H 0.9378 -0.1352 0.1145 0.040 Uiso 1 1 d R
C7 C 1.1720(7) 0.4183(6) 0.0621(2) 0.0270(13) Uani 1 1 d .
H7 H 1.1515 0.5077 0.0344 0.032 Uiso 1 1 calc R
C3 C 0.5832(7) 0.5651(5) 0.1771(3) 0.0197(11) Uani 1 1 d .
C1 C 0.4747(7) 0.7196(6) 0.0539(3) 0.0231(12) Uani 1 1 d .
C10 C 1.0705(7) 0.2366(5) 0.1553(3) 0.0238(12) Uani 1 1 d .
H10 H 0.9790 0.2043 0.1913 0.029 Uiso 1 1 calc R
O2 O 0.3878(5) 0.8383(3) 0.07906(18) 0.0296(9) Uani 1 1 d .
C4 C 0.4137(8) 0.5695(5) 0.2299(3) 0.0219(12) Uani 1 1 d .
C9 C 1.3633(7) 0.1988(5) 0.0913(3) 0.0269(13) Uani 1 1 d .
H9 H 1.4780 0.1406 0.0834 0.032 Uiso 1 1 calc R
C5 C 0.8523(8) 0.4628(5) 0.1297(3) 0.0215(12) Uani 1 1 d .
C8 C 1.3369(7) 0.3316(5) 0.0494(3) 0.0262(13) Uani 1 1 d .
H8 H 1.4302 0.3606 0.0134 0.031 Uiso 1 1 calc R

loop_
_atom_site_aniso_label
_atom_site_aniso_U_11
_atom_site_aniso_U_22
_atom_site_aniso_U_33
_atom_site_aniso_U_23
_atom_site_aniso_U_13
_atom_site_aniso_U_12
Mn1 0.0241(4) 0.0205(4) 0.0211(4) -0.0015(3) -0.0006(4) 0.0019(4)
O3 0.026(2) 0.0252(18) 0.0326(19) 0.0037(13) 0.0033(19) 0.0030(18)
N2 0.023(2) 0.0216(19) 0.0203(19) 0.0038(16) 0.003(2) 0.004(2)
N3 0.025(2) 0.025(2) 0.0166(19) 0.0014(16) 0.004(2) 0.007(2)
O4 0.028(2) 0.032(2) 0.027(2) 0.0112(16) 0.0018(17) 0.0007(17)
C2 0.021(3) 0.019(3) 0.018(3) 0.002(2) -0.006(2) -0.001(2)
O1 0.050(3) 0.045(3) 0.018(2) 0.0005(18) 0.0023(19) 0.017(2)
C6 0.019(3) 0.020(3) 0.017(3) 0.000(2) 0.004(2) -0.001(2)
N1 0.024(3) 0.027(2) 0.031(2) 0.0009(17) 0.007(2) 0.008(2)
O1W 0.023(2) 0.051(3) 0.025(2) -0.0064(17) -0.0011(16) 0.0037(18)
C7 0.031(3) 0.025(3) 0.025(3) 0.002(2) 0.005(2) 0.001(2)
C3 0.017(3) 0.019(3) 0.023(3) 0.003(2) 0.003(2) 0.001(2)
C1 0.023(3) 0.025(3) 0.022(3) 0.002(2) 0.002(3) -0.007(2)
C10 0.024(3) 0.025(3) 0.023(3) 0.001(2) 0.004(2) -0.002(2)
O2 0.037(2) 0.026(2) 0.026(2) 0.0009(16) 0.0003(19) 0.0129(17)
C4 0.024(3) 0.020(3) 0.022(3) -0.002(2) 0.002(2) -0.003(2)
C9 0.025(3) 0.027(3) 0.028(3) -0.001(2) 0.010(3) 0.007(3)
C5 0.025(3) 0.015(3) 0.025(3) 0.005(2) 0.001(2) 0.000(2)
C8 0.022(3) 0.026(3) 0.031(3) -0.001(2) 0.008(2) 0.004(2)

loop_
_atom_type_symbol
_atom_type_description
_atom_type_scat_dispersion_real
_atom_type_scat_dispersion_imag
_atom_type_scat_source
C C 0.0033 0.0016 'International Tables Vol C Tables 4.2.6.8 and 6.1.1.4'
H H 0.0000 0.0000 'International Tables Vol C Tables 4.2.6.8 and 6.1.1.4'
N N 0.0061 0.0033 'International Tables Vol C Tables 4.2.6.8 and 6.1.1.4'
O O 0.0106 0.0060 'International Tables Vol C Tables 4.2.6.8 and 6.1.1.4'
Mn Mn 0.3368 0.7283 'International Tables Vol C Tables 4.2.6.8 and 6.1.1.4'

loop_
_geom_angle_atom_site_label_1
_geom_angle_atom_site_label_2
_geom_angle_atom_site_label_3
_geom_angle
_geom_angle_site_symmetry_1
_geom_angle_site_symmetry_3
O3 Mn1 O2 89.80(11) 1_645 1_645
O3 Mn1 O1W 87.47(13) 1_645 .
O2 Mn1 O1W 98.71(13) 1_645 .
O3 Mn1 O4 103.16(13) 1_645 3_745
O2 Mn1 O4 86.40(13) 1_645 3_745
O1W Mn1 O4 168.28(12) . 3_745
O3 Mn1 N2 90.14(11) 1_645 3_745
O2 Mn1 N2 160.05(15) 1_645 3_745
O1W Mn1 N2 101.21(15) . 3_745
O4 Mn1 N2 74.20(14) 3_745 3_745
O3 Mn1 N1 172.49(15) 1_645 .
O2 Mn1 N1 87.95(13) 1_645 .
O1W Mn1 N1 85.79(14) . .
O4 Mn1 N1 83.85(14) 3_745 .
N2 Mn1 N1 94.42(12) 3_745 .
C4 O3 Mn1 131.2(3) . 1_465
C5 N2 C3 107.9(4) . .
C5 N2 Mn1 143.4(3) . 3_755
C3 N2 Mn1 108.1(3) . 3_755
C2 N3 C5 109.4(4) . .
C2 N3 H3 125.3 . .
C5 N3 H3 125.3 . .
C4 O4 Mn1 113.8(3) . 3_755
N3 C2 C3 104.9(4) . .
N3 C2 C1 117.4(4) . .
C3 C2 C1 137.5(5) . .
C7 C6 C10 117.0(5) . .
C7 C6 C5 122.3(5) . .
C10 C6 C5 120.7(4) . .
C9 N1 C10 118.1(4) . .
C9 N1 Mn1 117.2(3) . .
C10 N1 Mn1 123.6(3) . .
Mn1 O1W H1WA 133.9 . .
Mn1 O1W H1WB 109.3 . .
H1WA O1W H1WB 107.1 . .
C8 C7 C6 120.8(5) . .
C8 C7 H7 119.6 . .
C6 C7 H7 119.6 . .
N2 C3 C2 109.4(4) . .
N2 C3 C4 119.5(4) . .
C2 C3 C4 129.6(4) . .
O1 C1 O2 124.1(5) . .
O1 C1 C2 115.9(5) . .
O2 C1 C2 120.1(5) . .
N1 C10 C6 122.5(4) . .
N1 C10 H10 118.8 . .
C6 C10 H10 118.8 . .
C1 O2 Mn1 133.5(3) . 1_465
O4 C4 O3 123.9(5) . .
O4 C4 C3 116.5(5) . .
O3 C4 C3 119.6(4) . .
N1 C9 C8 123.2(5) . .
N1 C9 H9 118.4 . .
C8 C9 H9 118.4 . .
N2 C5 N3 108.3(4) . .
N2 C5 C6 128.9(4) . .
N3 C5 C6 122.8(4) . .
C7 C8 C9 118.4(5) . .
C7 C8 H8 120.8 . .
C9 C8 H8 120.8 . .

loop_
_geom_bond_atom_site_label_1
_geom_bond_atom_site_label_2
_geom_bond_distance
_geom_bond_site_symmetry_2
Mn1 O3 2.135(3) 1_645
Mn1 O2 2.147(3) 1_645
Mn1 O1W 2.167(3) .
Mn1 O4 2.240(4) 3_745
Mn1 N2 2.259(4) 3_745
Mn1 N1 2.334(4) .
O3 C4 1.262(5) .
O3 Mn1 2.135(3) 1_465
N2 C5 1.321(6) .
N2 C3 1.373(6) .
N2 Mn1 2.259(4) 3_755
N3 C2 1.370(6) .
N3 C5 1.369(5) .
N3 H3 0.8600 .
O4 C4 1.259(5) .
O4 Mn1 2.240(4) 3_755
C2 C3 1.372(5) .
C2 C1 1.497(6) .
O1 C1 1.245(5) .
C6 C7 1.387(6) .
C6 C10 1.415(6) .
C6 C5 1.450(6) .
N1 C9 1.335(6) .
N1 C10 1.335(6) .
O1W H1WA 0.8626 .
O1W H1WB 0.8629 .
C7 C8 1.355(6) .
C7 H7 0.9300 .
C3 C4 1.474(6) .
C1 O2 1.265(5) .
C10 H10 0.9300 .
O2 Mn1 2.147(3) 1_465
C9 C8 1.386(6) .
C9 H9 0.9300 .
C8 H8 0.9300 .

loop_
_geom_torsion_atom_site_label_1
_geom_torsion_atom_site_label_2
_geom_torsion_atom_site_label_3
_geom_torsion_atom_site_label_4
_geom_torsion
_geom_torsion_site_symmetry_1
_geom_torsion_site_symmetry_4
C5 N3 C2 C3 -1.4(5) . .
C5 N3 C2 C1 -177.7(4) . .
O2 Mn1 N1 C9 -31.0(4) 1_645 .
O1W Mn1 N1 C9 -129.9(4) . .
O4 Mn1 N1 C9 55.6(4) 3_745 .
N2 Mn1 N1 C9 129.2(4) 3_745 .
O2 Mn1 N1 C10 137.0(4) 1_645 .
O1W Mn1 N1 C10 38.1(4) . .
O4 Mn1 N1 C10 -136.4(4) 3_745 .
N2 Mn1 N1 C10 -62.8(4) 3_745 .
C10 C6 C7 C8 -1.3(7) . .
C5 C6 C7 C8 -178.1(4) . .
C5 N2 C3 C2 0.7(5) . .
Mn1 N2 C3 C2 174.3(3) 3_755 .
C5 N2 C3 C4 168.2(4) . .
Mn1 N2 C3 C4 -18.3(5) 3_755 .
N3 C2 C3 N2 0.5(5) . .
C1 C2 C3 N2 175.6(5) . .
N3 C2 C3 C4 -165.3(4) . .
C1 C2 C3 C4 9.8(9) . .
N3 C2 C1 O1 35.0(7) . .
C3 C2 C1 O1 -139.7(6) . .
N3 C2 C1 O2 -145.0(4) . .
C3 C2 C1 O2 40.4(9) . .
C9 N1 C10 C6 0.7(7) . .
Mn1 N1 C10 C6 -167.2(3) . .
C7 C6 C10 N1 0.8(7) . .
C5 C6 C10 N1 177.7(4) . .
O1 C1 O2 Mn1 151.2(4) . 1_465
C2 C1 O2 Mn1 -28.8(7) . 1_465
Mn1 O4 C4 O3 -157.9(4) 3_755 .
Mn1 O4 C4 C3 22.9(5) 3_755 .
Mn1 O3 C4 O4 136.0(4) 1_465 .
Mn1 O3 C4 C3 -44.8(6) 1_465 .
N2 C3 C4 O4 -2.6(7) . .
C2 C3 C4 O4 162.0(5) . .
N2 C3 C4 O3 178.2(4) . .
C2 C3 C4 O3 -17.2(8) . .
C10 N1 C9 C8 -2.0(8) . .
Mn1 N1 C9 C8 166.8(4) . .
C3 N2 C5 N3 -1.6(5) . .
Mn1 N2 C5 N3 -171.3(3) 3_755 .
C3 N2 C5 C6 -179.3(4) . .
Mn1 N2 C5 C6 11.0(9) 3_755 .
C2 N3 C5 N2 1.9(5) . .
C2 N3 C5 C6 179.8(4) . .
C7 C6 C5 N2 -156.8(5) . .
C10 C6 C5 N2 26.5(7) . .
C7 C6 C5 N3 25.8(7) . .
C10 C6 C5 N3 -150.9(5) . .
C6 C7 C8 C9 0.2(7) . .
N1 C9 C8 C7 1.5(7) . .
